data_2019999
loop_
_publ_author_name
'Salian, Vinutha V.'
'Narayana, Badiadka'
'Yathirajan, Hemmige S.'
'Akkurt, Mehmet'
'\,Celik, \"Omer'
'Ersanl\?i, Cem C\"uneyt'
'Glidewell, Christopher'

_publ_section_title
;
 A chalcone showing positional disorder, two related diarylcyclohexenones
 showing enantiomeric disorder and a related hydroxyterphenyl, all derived
 from simple carbonyl precursors
;
_journal_coeditor_code SK3593
_journal_issue 7
_journal_name_full 'Acta Crystallographica Section C'
_journal_page_first
;
;
_journal_paper_doi 10.1107/S2053229615011961
_journal_volume 71
_journal_year 2015
_chemical_formula_iupac 'C21 H21 Cl O'
_chemical_formula_moiety 'C21 H21 Cl O'
_chemical_formula_sum 'C21 H21 Cl O'
_chemical_formula_weight 324.83
_chemical_name_systematic
;
(5<i>RS</i>)-3-(4-Chlorophenyl)-5-[4-(propan-2-yl)phenyl]cyclohex-2-en-1-one
;
_space_group_crystal_system monoclinic
_space_group_IT_number 14
_space_group_name_Hall '-P 2yn'
_space_group_name_H-M_alt 'P 1 21/n 1'
_symmetry_space_group_name_Hall '-P 2yn'
_symmetry_space_group_name_H-M 'P 1 21/n 1'
_atom_sites_solution_hydrogens geom
_audit_creation_method SHELXL-2014
_cell_angle_alpha 90
_cell_angle_beta 91.765(4)
_cell_angle_gamma 90
_cell_formula_units_Z 4
_cell_length_a 6.6259(8)
_cell_length_b 8.6868(11)
_cell_length_c 30.472(4)
_cell_measurement_reflns_used 4357
_cell_measurement_temperature 293(2)
_cell_measurement_theta_max 28.403
_cell_measurement_theta_min 3.086
_cell_volume 1753.1(4)
_computing_cell_refinement
;
SAINT (Bruker, 2007)
;
_computing_data_collection
;
APEX2 (Bruker, 2007)
;
_computing_data_reduction
;
SAINT (Bruker, 2007)
;
_computing_molecular_graphics
;
PLATON (Spek, 2009)
;
_computing_publication_material
;
SHELXL2014 (Sheldrick, 2015) and PLATON (Spek, 2009)
;
_computing_structure_refinement
;
SHELXL2014 (Sheldrick, 2015)
;
_computing_structure_solution
;
SHELXS97 (Sheldrick, 2008)
;
_diffrn_ambient_temperature 293(2)
_diffrn_measured_fraction_theta_full 0.998
_diffrn_measured_fraction_theta_max 0.998
_diffrn_measurement_device_type 'Bruker APEXII CCD'
_diffrn_measurement_method '\f and \w scans'
_diffrn_radiation_monochromator graphite
_diffrn_radiation_source 'sealed tube'
_diffrn_radiation_type MoK\a
_diffrn_radiation_wavelength 0.71073
_diffrn_reflns_av_R_equivalents 0.0815
_diffrn_reflns_limit_h_max 8
_diffrn_reflns_limit_h_min -7
_diffrn_reflns_limit_k_max 10
_diffrn_reflns_limit_k_min -10
_diffrn_reflns_limit_l_max 36
_diffrn_reflns_limit_l_min -36
_diffrn_reflns_number 21442
_diffrn_reflns_theta_full 25.242
_diffrn_reflns_theta_max 25.547
_diffrn_reflns_theta_min 3.086
_diffrn_standards_number 0
_exptl_absorpt_coefficient_mu 0.220
_exptl_absorpt_correction_T_max 0.976
_exptl_absorpt_correction_T_min 0.663
_exptl_absorpt_correction_type multi-scan
_exptl_absorpt_process_details
;
(SADABS; Sheldrick, 2003)
;
_exptl_crystal_colour colourless
_exptl_crystal_density_diffrn 1.231
_exptl_crystal_description block
_exptl_crystal_F_000 688
_exptl_crystal_size_max 0.190
_exptl_crystal_size_mid 0.150
_exptl_crystal_size_min 0.110
_refine_diff_density_max 0.306
_refine_diff_density_min -0.175
_refine_ls_extinction_coef 0.0100(15)
_refine_ls_extinction_expression Fc^*^=kFc[1+0.001xFc^2^\l^3^/sin(2\q)]^-1/4^
_refine_ls_extinction_method
;
SHELXL2014 (Sheldrick, 2015)
;
_refine_ls_goodness_of_fit_ref 1.033
_refine_ls_hydrogen_treatment constr
_refine_ls_matrix_type full
_refine_ls_number_parameters 279
_refine_ls_number_reflns 3272
_refine_ls_number_restraints 60
_refine_ls_restrained_S_all 1.024
_refine_ls_R_factor_all 0.1140
_refine_ls_R_factor_gt 0.0590
_refine_ls_shift/su_max 0.000
_refine_ls_shift/su_mean 0.000
_refine_ls_structure_factor_coef Fsqd
_refine_ls_weighting_details 'w=1/[\s^2^(Fo^2^)+(0.0413P)^2^+0.9497P] where P=(Fo^2^+2Fc^2^)/3'
_refine_ls_weighting_scheme calc
_refine_ls_wR_factor_gt 0.1174
_refine_ls_wR_factor_ref 0.1376
_reflns_number_gt 1931
_reflns_number_total 3272
_reflns_threshold_expression I>2\s(I)
_cod_data_source_file sk3593sup1.cif
_cod_data_source_block II
_cod_database_code 2019999
_shelx_space_group_comment
;
The symmetry employed for this shelxl refinement is uniquely defined
by the following loop, which should always be used as a source of
symmetry information in preference to the above space-group names.
They are only intended as comments.
;
_shelx_estimated_absorpt_t_min 0.959
_shelx_estimated_absorpt_t_max 0.976
_shelxl_version_number 2.014

loop_
_space_group_symop_operation_xyz
'x, y, z'
'-x+1/2, y+1/2, -z+1/2'
'-x, -y, -z'
'x-1/2, -y-1/2, z-1/2'

loop_
_atom_site_type_symbol
_atom_site_label
_atom_site_fract_x
_atom_site_fract_y
_atom_site_fract_z
_atom_site_U_iso_or_equiv
_atom_site_adp_type
_atom_site_calc_flag
_atom_site_occupancy
_atom_site_disorder_assembly
_atom_site_disorder_group
C C11 0.091(3) 0.455(4) 0.4102(4) 0.0585(17) Uani d 0.662(4) A -1
O O11 -0.076(5) 0.399(6) 0.4156(6) 0.0840(8) Uani d 0.662(4) A -1
C C12 0.199(4) 0.541(5) 0.4441(4) 0.0547(12) Uani d 0.662(4) A -1
H H12 0.1387 0.5518 0.4711 0.066 Uiso calc 0.662(4) A -1
C C13 0.3797(16) 0.6067(15) 0.4392(2) 0.040(2) Uani d 0.662(4) A -1
C C14 0.4731(13) 0.6029(14) 0.3949(2) 0.0505(18) Uani d 0.662(4) A -1
H H14A 0.5770 0.5242 0.3952 0.061 Uiso calc 0.662(4) A -1
H H14B 0.5381 0.7011 0.3899 0.061 Uiso calc 0.662(4) A -1
C C15 0.3230(6) 0.5705(5) 0.35659(12) 0.0503(10) Uani d 0.662(4) A -1
H H15 0.2306 0.6583 0.3540 0.060 Uiso calc 0.662(4) A -1
C C16 0.1990(7) 0.4287(6) 0.36797(17) 0.0557(16) Uani d 0.662(4) A -1
H H16A 0.1012 0.4076 0.3444 0.067 Uiso calc 0.662(4) A -1
H H16B 0.2873 0.3401 0.3712 0.067 Uiso calc 0.662(4) A -1
C C131 0.4866(14) 0.6938(18) 0.4747(2) 0.042(2) Uani d 0.662(4) A -1
C C132 0.389(2) 0.737(4) 0.5126(5) 0.060(2) Uani d 0.662(4) A -1
H H132 0.2599 0.7003 0.5172 0.072 Uiso calc 0.662(4) A -1
C C133 0.4794(15) 0.8342(15) 0.5436(2) 0.060(3) Uani d 0.662(4) A -1
H H133 0.4071 0.8686 0.5673 0.072 Uiso calc 0.662(4) A -1
C C134 0.6760(16) 0.8788(19) 0.5389(3) 0.057(3) Uani d 0.662(4) A -1
Cl Cl14 0.7993(13) 0.9868(6) 0.5794(2) 0.0839(10) Uani d 0.662(4) A -1
C C135 0.784(2) 0.827(3) 0.5034(4) 0.062(3) Uani d 0.662(4) A -1
H H135 0.9198 0.8508 0.5012 0.075 Uiso calc 0.662(4) A -1
C C136 0.6858(14) 0.7401(16) 0.4713(2) 0.051(2) Uani d 0.662(4) A -1
H H136 0.7559 0.7115 0.4466 0.061 Uiso calc 0.662(4) A -1
C C151 0.4284(8) 0.5538(5) 0.31305(13) 0.0474(13) Uani d 0.662(4) A -1
C C156 0.3465(9) 0.6243(6) 0.2764(2) 0.0593(16) Uani d 0.662(4) A -1
H H156 0.2277 0.6803 0.2788 0.071 Uiso calc 0.662(4) A -1
C C155 0.4332(11) 0.6151(7) 0.2366(2) 0.0573(18) Uani d 0.662(4) A -1
H H155 0.3723 0.6660 0.2128 0.069 Uiso calc 0.662(4) A -1
C C154 0.6030(14) 0.5355(10) 0.23038(19) 0.0448(16) Uani d 0.662(4) A -1
C C153 0.6942(19) 0.4645(16) 0.2673(3) 0.067(2) Uani d 0.662(4) A -1
H H153 0.8163 0.4130 0.2646 0.080 Uiso calc 0.662(4) A -1
C C152 0.6029(16) 0.4705(19) 0.3082(3) 0.070(2) Uani d 0.662(4) A -1
H H152 0.6605 0.4180 0.3320 0.084 Uiso calc 0.662(4) A -1
C C157 0.6890(15) 0.5244(12) 0.1850(2) 0.0602(17) Uani d 0.662(4) A -1
H H157 0.6346 0.6118 0.1681 0.072 Uiso calc 0.662(4) A -1
C C158 0.613(3) 0.382(2) 0.1624(6) 0.091(4) Uani d 0.662(4) A -1
H H18A 0.4684 0.3784 0.1633 0.136 Uiso calc 0.662(4) A -1
H H18B 0.6531 0.3825 0.1324 0.136 Uiso calc 0.662(4) A -1
H H18C 0.6690 0.2928 0.1770 0.136 Uiso calc 0.662(4) A -1
C C159 0.9162(14) 0.539(2) 0.1850(5) 0.088(4) Uani d 0.662(4) A -1
H H19A 0.9567 0.6315 0.1998 0.132 Uiso calc 0.662(4) A -1
H H19B 0.9760 0.4517 0.1999 0.132 Uiso calc 0.662(4) A -1
H H19C 0.9601 0.5413 0.1553 0.132 Uiso calc 0.662(4) A -1
C C21 0.071(6) 0.459(7) 0.4108(7) 0.0585(17) Uani d 0.338(4) A -2
O O21 -0.089(9) 0.395(13) 0.4187(11) 0.0840(8) Uani d 0.338(4) A -2
C C22 0.188(8) 0.543(10) 0.4439(8) 0.0547(12) Uani d 0.338(4) A -2
H H22 0.1469 0.5371 0.4728 0.066 Uiso calc 0.338(4) A -2
C C23 0.353(4) 0.627(3) 0.4359(4) 0.040(2) Uani d 0.338(4) A -2
C C24 0.443(3) 0.617(3) 0.3914(4) 0.0505(18) Uani d 0.338(4) A -2
H H24A 0.5883 0.6112 0.3951 0.061 Uiso calc 0.338(4) A -2
H H24B 0.4113 0.7117 0.3755 0.061 Uiso calc 0.338(4) A -2
C C25 0.3695(12) 0.4802(9) 0.3632(2) 0.0503(10) Uani d 0.338(4) A -2
H H25 0.4228 0.3862 0.3771 0.060 Uiso calc 0.338(4) A -2
C C26 0.1399(12) 0.4725(16) 0.3641(4) 0.0557(16) Uani d 0.338(4) A -2
H H26A 0.0826 0.5645 0.3506 0.067 Uiso calc 0.338(4) A -2
H H26B 0.0923 0.3842 0.3473 0.067 Uiso calc 0.338(4) A -2
C C231 0.464(3) 0.715(4) 0.4705(5) 0.042(2) Uani d 0.338(4) A -2
C C232 0.381(4) 0.745(8) 0.5109(11) 0.060(2) Uani d 0.338(4) A -2
H H232 0.2438 0.7271 0.5144 0.072 Uiso calc 0.338(4) A -2
C C233 0.496(3) 0.802(4) 0.5461(5) 0.060(3) Uani d 0.338(4) A -2
H H233 0.4412 0.8079 0.5738 0.072 Uiso calc 0.338(4) A -2
C C234 0.690(3) 0.850(4) 0.5398(6) 0.057(3) Uani d 0.338(4) A -2
Cl Cl24 0.821(3) 0.9531(14) 0.5803(5) 0.0839(10) Uani d 0.338(4) A -2
C C235 0.771(4) 0.838(7) 0.4984(9) 0.062(3) Uani d 0.338(4) A -2
H H235 0.8963 0.8805 0.4929 0.075 Uiso calc 0.338(4) A -2
C C236 0.662(3) 0.763(4) 0.4654(5) 0.051(2) Uani d 0.338(4) A -2
H H236 0.7230 0.7448 0.4389 0.061 Uiso calc 0.338(4) A -2
C C251 0.4490(15) 0.4875(11) 0.3168(2) 0.0474(13) Uani d 0.338(4) A -2
C C252 0.640(3) 0.433(4) 0.3101(5) 0.070(2) Uani d 0.338(4) A -2
H H252 0.7184 0.4001 0.3342 0.084 Uiso calc 0.338(4) A -2
C C253 0.718(4) 0.425(4) 0.2694(5) 0.067(2) Uani d 0.338(4) A -2
H H253 0.8370 0.3712 0.2655 0.080 Uiso calc 0.338(4) A -2
C C254 0.628(3) 0.494(3) 0.2347(4) 0.0448(16) Uani d 0.338(4) A -2
C C255 0.434(2) 0.5552(17) 0.2403(4) 0.0573(18) Uani d 0.338(4) A -2
H H255 0.3622 0.5963 0.2163 0.069 Uiso calc 0.338(4) A -2
C C256 0.3471(18) 0.5551(15) 0.2818(3) 0.0593(16) Uani d 0.338(4) A -2
H H256 0.2216 0.6003 0.2856 0.071 Uiso calc 0.338(4) A -2
C C257 0.719(3) 0.489(3) 0.1897(4) 0.0602(17) Uani d 0.338(4) A -2
H H257 0.6675 0.5796 0.1740 0.072 Uiso calc 0.338(4) A -2
C C258 0.640(7) 0.352(5) 0.1645(11) 0.091(4) Uani d 0.338(4) A -2
H H28A 0.4957 0.3506 0.1652 0.136 Uiso calc 0.338(4) A -2
H H28B 0.6813 0.3594 0.1346 0.136 Uiso calc 0.338(4) A -2
H H28C 0.6940 0.2598 0.1775 0.136 Uiso calc 0.338(4) A -2
C C259 0.946(3) 0.502(5) 0.1906(11) 0.088(4) Uani d 0.338(4) A -2
H H29A 0.9862 0.5912 0.2072 0.132 Uiso calc 0.338(4) A -2
H H29B 1.0040 0.4117 0.2040 0.132 Uiso calc 0.338(4) A -2
H H29C 0.9913 0.5112 0.1611 0.132 Uiso calc 0.338(4) A -2

loop_
_atom_site_aniso_label
_atom_site_aniso_U_11
_atom_site_aniso_U_22
_atom_site_aniso_U_33
_atom_site_aniso_U_12
_atom_site_aniso_U_13
_atom_site_aniso_U_23
C11 0.050(4) 0.064(3) 0.0622(18) 0.000(4) 0.0137(16) 0.0109(15)
O11 0.055(4) 0.111(3) 0.087(3) -0.022(3) 0.0196(17) 0.007(4)
C12 0.054(3) 0.0629(19) 0.0480(15) 0.002(3) 0.0191(14) 0.0050(14)
C13 0.040(3) 0.040(4) 0.0403(16) 0.017(3) 0.0084(18) 0.013(2)
C14 0.047(3) 0.062(3) 0.0432(18) -0.003(2) 0.0121(19) 0.0041(18)
C15 0.054(2) 0.052(3) 0.0451(19) 0.008(2) 0.0101(17) 0.004(2)
C16 0.048(3) 0.064(4) 0.056(2) 0.000(3) 0.004(2) -0.001(2)
C131 0.050(3) 0.040(5) 0.035(2) 0.013(3) 0.0084(18) 0.015(3)
C132 0.058(2) 0.078(4) 0.0448(19) 0.006(3) 0.0131(18) 0.004(3)
C133 0.082(3) 0.057(7) 0.0414(17) 0.025(3) 0.0137(19) 0.004(3)
C134 0.087(3) 0.036(7) 0.0466(16) 0.014(3) 0.0017(17) 0.004(2)
Cl14 0.123(2) 0.062(3) 0.0658(6) 0.005(2) -0.0093(8) -0.0123(17)
C135 0.067(2) 0.065(5) 0.055(4) -0.004(3) 0.006(3) 0.005(4)
C136 0.057(3) 0.057(5) 0.040(2) 0.007(3) 0.011(2) 0.006(3)
C151 0.053(2) 0.043(4) 0.0460(18) -0.009(3) 0.0099(16) -0.004(2)
C156 0.0504(19) 0.071(5) 0.057(2) 0.002(3) 0.0087(17) 0.011(3)
C155 0.0540(19) 0.067(6) 0.051(2) -0.004(3) 0.0052(16) 0.015(3)
C154 0.055(3) 0.040(6) 0.0398(18) -0.002(2) 0.0040(19) 0.0021(19)
C153 0.076(3) 0.066(8) 0.059(2) 0.027(3) 0.017(2) -0.002(2)
C152 0.076(5) 0.089(9) 0.0456(18) 0.021(3) 0.005(2) 0.005(2)
C157 0.069(3) 0.064(5) 0.048(2) 0.012(3) 0.010(2) 0.008(2)
C158 0.110(6) 0.101(8) 0.062(3) 0.016(5) 0.005(3) -0.029(4)
C159 0.066(4) 0.126(10) 0.073(4) 0.012(4) 0.020(4) 0.014(5)
C21 0.050(4) 0.064(3) 0.0622(18) 0.000(4) 0.0137(16) 0.0109(15)
O21 0.055(4) 0.111(3) 0.087(3) -0.022(3) 0.0196(17) 0.007(4)
C22 0.054(3) 0.0629(19) 0.0480(15) 0.002(3) 0.0191(14) 0.0050(14)
C23 0.040(3) 0.040(4) 0.0403(16) 0.017(3) 0.0084(18) 0.013(2)
C24 0.047(3) 0.062(3) 0.0432(18) -0.003(2) 0.0121(19) 0.0041(18)
C25 0.054(2) 0.052(3) 0.0451(19) 0.008(2) 0.0101(17) 0.004(2)
C26 0.048(3) 0.064(4) 0.056(2) 0.000(3) 0.004(2) -0.001(2)
C231 0.050(3) 0.040(5) 0.035(2) 0.013(3) 0.0084(18) 0.015(3)
C232 0.058(2) 0.078(4) 0.0448(19) 0.006(3) 0.0131(18) 0.004(3)
C233 0.082(3) 0.057(7) 0.0414(17) 0.025(3) 0.0137(19) 0.004(3)
C234 0.087(3) 0.036(7) 0.0466(16) 0.014(3) 0.0017(17) 0.004(2)
Cl24 0.123(2) 0.062(3) 0.0658(6) 0.005(2) -0.0093(8) -0.0123(17)
C235 0.067(2) 0.065(5) 0.055(4) -0.004(3) 0.006(3) 0.005(4)
C236 0.057(3) 0.057(5) 0.040(2) 0.007(3) 0.011(2) 0.006(3)
C251 0.053(2) 0.043(4) 0.0460(18) -0.009(3) 0.0099(16) -0.004(2)
C252 0.076(5) 0.089(9) 0.0456(18) 0.021(3) 0.005(2) 0.005(2)
C253 0.076(3) 0.066(8) 0.059(2) 0.027(3) 0.017(2) -0.002(2)
C254 0.055(3) 0.040(6) 0.0398(18) -0.002(2) 0.0040(19) 0.0021(19)
C255 0.0540(19) 0.067(6) 0.051(2) -0.004(3) 0.0052(16) 0.015(3)
C256 0.0504(19) 0.071(5) 0.057(2) 0.002(3) 0.0087(17) 0.011(3)
C257 0.069(3) 0.064(5) 0.048(2) 0.012(3) 0.010(2) 0.008(2)
C258 0.110(6) 0.101(8) 0.062(3) 0.016(5) 0.005(3) -0.029(4)
C259 0.066(4) 0.126(10) 0.073(4) 0.012(4) 0.020(4) 0.014(5)

loop_
_atom_type_symbol
_atom_type_description
_atom_type_scat_dispersion_real
_atom_type_scat_dispersion_imag
_atom_type_scat_source
C C 0.0033 0.0016 'International Tables Vol C Tables 4.2.6.8 and 6.1.1.4'
H H 0.0000 0.0000 'International Tables Vol C Tables 4.2.6.8 and 6.1.1.4'
O O 0.0106 0.0060 'International Tables Vol C Tables 4.2.6.8 and 6.1.1.4'
Cl Cl 0.1484 0.1585 'International Tables Vol C Tables 4.2.6.8 and 6.1.1.4'

loop_
_geom_angle_atom_site_label_1
_geom_angle_atom_site_label_2
_geom_angle_atom_site_label_3
_geom_angle
O11 C11 C12 122.7(6)
O11 C11 C16 120.5(7)
C12 C11 C16 116.7(6)
C13 C12 C11 124.4(5)
C13 C12 H12 117.8
C11 C12 H12 117.8
C12 C13 C131 123.0(3)
C12 C13 C14 119.1(3)
C131 C13 C14 117.8(3)
C13 C14 C15 114.4(5)
C13 C14 H14A 108.7
C15 C14 H14A 108.7
C13 C14 H14B 108.7
C15 C14 H14B 108.7
H14A C14 H14B 107.6
C151 C15 C16 112.6(3)
C151 C15 C14 112.1(3)
C16 C15 C14 108.3(5)
C151 C15 H15 107.9
C16 C15 H15 107.9
C14 C15 H15 107.9
C11 C16 C15 110.2(9)
C11 C16 H16A 109.6
C15 C16 H16A 109.6
C11 C16 H16B 109.6
C15 C16 H16B 109.6
H16A C16 H16B 108.1
C136 C131 C132 116.7(3)
C136 C131 C13 121.9(3)
C132 C131 C13 121.3(3)
C133 C132 C131 121.9(5)
C133 C132 H132 119.1
C131 C132 H132 119.1
C134 C133 C132 119.5(4)
C134 C133 H133 120.3
C132 C133 H133 120.3
C133 C134 C135 120.1(4)
C133 C134 Cl14 120.5(3)
C135 C134 Cl14 119.2(4)
C136 C135 C134 119.1(5)
C136 C135 H135 120.4
C134 C135 H135 120.4
C135 C136 C131 122.3(4)
C135 C136 H136 118.9
C131 C136 H136 118.9
C156 C151 C152 117.4(3)
C156 C151 C15 119.1(4)
C152 C151 C15 123.6(4)
C155 C156 C151 122.2(5)
C155 C156 H156 118.9
C151 C156 H156 118.9
C154 C155 C156 122.4(5)
C154 C155 H155 118.8
C156 C155 H155 118.8
C155 C154 C153 117.2(3)
C155 C154 C157 120.2(5)
C153 C154 C157 122.6(5)
C154 C153 C152 120.6(5)
C154 C153 H153 119.7
C152 C153 H153 119.7
C151 C152 C153 120.1(5)
C151 C152 H152 119.9
C153 C152 H152 119.9
C158 C157 C159 112.8(4)
C158 C157 C154 110.0(4)
C159 C157 C154 113.4(4)
C158 C157 H157 106.7
C159 C157 H157 106.7
C154 C157 H157 106.7
C157 C158 H18A 109.5
C157 C158 H18B 109.5
H18A C158 H18B 109.5
C157 C158 H18C 109.5
H18A C158 H18C 109.5
H18B C158 H18C 109.5
C157 C159 H19A 109.5
C157 C159 H19B 109.5
H19A C159 H19B 109.5
C157 C159 H19C 109.5
H19A C159 H19C 109.5
H19B C159 H19C 109.5
O21 C21 C22 122.5(6)
O21 C21 C26 120.4(11)
C22 C21 C26 116.7(9)
C23 C22 C21 124.4(9)
C23 C22 H22 117.8
C21 C22 H22 117.8
C22 C23 C231 122.9(6)
C22 C23 C24 118.9(6)
C231 C23 C24 117.8(5)
C23 C24 C25 114.8(7)
C23 C24 H24A 108.6
C25 C24 H24A 108.6
C23 C24 H24B 108.6
C25 C24 H24B 108.6
H24A C24 H24B 107.6
C26 C25 C251 113.0(5)
C26 C25 C24 108.8(7)
C251 C25 C24 111.9(6)
C26 C25 H25 107.6
C251 C25 H25 107.6
C24 C25 H25 107.6
C21 C26 C25 110.4(14)
C21 C26 H26A 109.6
C25 C26 H26A 109.6
C21 C26 H26B 109.6
C25 C26 H26B 109.6
H26A C26 H26B 108.1
C236 C231 C232 116.3(5)
C236 C231 C23 122.1(5)
C232 C231 C23 121.5(5)
C233 C232 C231 121.9(8)
C233 C232 H232 119.1
C231 C232 H232 119.1
C234 C233 C232 119.6(7)
C234 C233 H233 120.2
C232 C233 H233 120.2
C233 C234 C235 119.6(6)
C233 C234 Cl24 120.4(5)
C235 C234 Cl24 119.1(7)
C236 C235 C234 119.2(7)
C236 C235 H235 120.4
C234 C235 H235 120.4
C235 C236 C231 122.4(5)
C235 C236 H236 118.8
C231 C236 H236 118.8
C252 C251 C256 117.7(5)
C252 C251 C25 118.0(7)
C256 C251 C25 124.1(6)
C253 C252 C251 122.0(9)
C253 C252 H252 119.0
C251 C252 H252 119.0
C254 C253 C252 121.8(9)
C254 C253 H253 119.1
C252 C253 H253 119.1
C253 C254 C255 117.4(5)
C253 C254 C257 121.3(8)
C255 C254 C257 120.9(9)
C256 C255 C254 120.7(8)
C256 C255 H255 119.7
C254 C255 H255 119.7
C251 C256 C255 119.6(8)
C251 C256 H256 120.2
C255 C256 H256 120.2
C258 C257 C259 113.6(6)
C258 C257 C254 110.2(6)
C259 C257 C254 114.1(6)
C258 C257 H257 106.1
C259 C257 H257 106.1
C254 C257 H257 106.1
C257 C258 H28A 109.5
C257 C258 H28B 109.5
H28A C258 H28B 109.5
C257 C258 H28C 109.5
H28A C258 H28C 109.5
H28B C258 H28C 109.5
C257 C259 H29A 109.5
C257 C259 H29B 109.5
H29A C259 H29B 109.5
C257 C259 H29C 109.5
H29A C259 H29C 109.5
H29B C259 H29C 109.5

loop_
_geom_bond_atom_site_label_1
_geom_bond_atom_site_label_2
_geom_bond_distance
C11 O11 1.227(5)
C11 C12 1.448(4)
C11 C16 1.511(8)
C12 C13 1.339(6)
C12 H12 0.9300
C13 C131 1.482(4)
C13 C14 1.501(3)
C14 C15 1.537(7)
C14 H14A 0.9700
C14 H14B 0.9700
C15 C151 1.525(4)
C15 C16 1.527(5)
C15 H15 0.9800
C16 H16A 0.9700
C16 H16B 0.9700
C131 C136 1.386(4)
C131 C132 1.392(5)
C132 C133 1.386(9)
C132 H132 0.9300
C133 C134 1.371(4)
C133 H133 0.9300
C134 C135 1.389(9)
C134 Cl14 1.734(3)
C135 C136 1.381(5)
C135 H135 0.9300
C136 H136 0.9300
C151 C156 1.372(7)
C151 C152 1.376(7)
C156 C155 1.360(8)
C156 H156 0.9300
C155 C154 1.339(8)
C155 H155 0.9300
C154 C153 1.402(8)
C154 C157 1.516(4)
C153 C152 1.404(8)
C153 H153 0.9300
C152 H152 0.9300
C157 C158 1.497(5)
C157 C159 1.510(5)
C157 H157 0.9800
C158 H18A 0.9600
C158 H18B 0.9600
C158 H18C 0.9600
C159 H19A 0.9600
C159 H19B 0.9600
C159 H19C 0.9600
C21 O21 1.227(6)
C21 C22 1.448(5)
C21 C26 1.511(10)
C22 C23 1.339(8)
C22 H22 0.9300
C23 C231 1.482(5)
C23 C24 1.502(4)
C24 C25 1.537(8)
C24 H24A 0.9700
C24 H24B 0.9700
C25 C26 1.523(6)
C25 C251 1.526(5)
C25 H25 0.9800
C26 H26A 0.9700
C26 H26B 0.9700
C231 C236 1.386(5)
C231 C232 1.393(5)
C232 C233 1.387(10)
C232 H232 0.9300
C233 C234 1.372(5)
C233 H233 0.9300
C234 C235 1.390(10)
C234 Cl24 1.736(4)
C235 C236 1.381(5)
C235 H235 0.9300
C236 H236 0.9300
C251 C252 1.372(9)
C251 C256 1.376(9)
C252 C253 1.361(9)
C252 H252 0.9300
C253 C254 1.338(9)
C253 H253 0.9300
C254 C255 1.405(10)
C254 C257 1.516(5)
C255 C256 1.405(9)
C255 H255 0.9300
C256 H256 0.9300
C257 C258 1.495(6)
C257 C259 1.507(6)
C257 H257 0.9800
C258 H28A 0.9600
C258 H28B 0.9600
C258 H28C 0.9600
C259 H29A 0.9600
C259 H29B 0.9600
C259 H29C 0.9600

loop_
_geom_hbond_atom_site_label_D
_geom_hbond_atom_site_label_H
_geom_hbond_atom_site_label_A
_geom_hbond_site_symmetry_A
_geom_hbond_distance_DH
_geom_hbond_distance_HA
_geom_hbond_distance_DA
_geom_hbond_angle_DHA
_geom_hbond_publ_flag
C132 H132 O11 3_566 0.93 2.56 3.28(4) 134 no
C232 H232 O21 3_566 0.93 2.54 3.18(7) 126 no

loop_
_geom_torsion_atom_site_label_1
_geom_torsion_atom_site_label_2
_geom_torsion_atom_site_label_3
_geom_torsion_atom_site_label_4
_geom_torsion
O11 C11 C12 C13 -179(5)
C16 C11 C12 C13 5(6)
C11 C12 C13 C131 -180(3)
C11 C12 C13 C14 5(5)
C12 C13 C14 C15 19(3)
C131 C13 C14 C15 -156.6(11)
C13 C14 C15 C151 -174.9(8)
C13 C14 C15 C16 -50.0(11)
O11 C11 C16 C15 146(4)
C12 C11 C16 C15 -37(3)
C151 C15 C16 C11 -177.3(13)
C14 C15 C16 C11 58.1(14)
C12 C13 C131 C136 170(3)
C14 C13 C131 C136 -15(2)
C12 C13 C131 C132 -12(4)
C14 C13 C131 C132 163(2)
C136 C131 C132 C133 6(4)
C13 C131 C132 C133 -172(2)
C131 C132 C133 C134 -5(4)
C132 C133 C134 C135 0(3)
C132 C133 C134 Cl14 -175(2)
C133 C134 C135 C136 5(3)
Cl14 C134 C135 C136 179.5(19)
C134 C135 C136 C131 -4(3)
C132 C131 C136 C135 -1(3)
C13 C131 C136 C135 177(2)
C16 C15 C151 C156 101.2(5)
C14 C15 C151 C156 -136.3(7)
C16 C15 C151 C152 -78.6(10)
C14 C15 C151 C152 43.9(12)
C152 C151 C156 C155 -0.7(11)
C15 C151 C156 C155 179.5(5)
C151 C156 C155 C154 0.7(11)
C156 C155 C154 C153 -2.1(15)
C156 C155 C154 C157 177.8(8)
C155 C154 C153 C152 4(2)
C157 C154 C153 C152 -176.3(14)
C156 C151 C152 C153 2.2(19)
C15 C151 C152 C153 -178.0(12)
C154 C153 C152 C151 -4(2)
C155 C154 C157 C158 -93.5(11)
C153 C154 C157 C158 86.4(15)
C155 C154 C157 C159 139.1(11)
C153 C154 C157 C159 -41.0(15)
O21 C21 C22 C23 -173(10)
C26 C21 C22 C23 -1(11)
C21 C22 C23 C231 178(6)
C21 C22 C23 C24 -10(11)
C22 C23 C24 C25 -15(6)
C231 C23 C24 C25 158(2)
C23 C24 C25 C26 48(2)
C23 C24 C25 C251 173.8(19)
O21 C21 C26 C25 -152(8)
C22 C21 C26 C25 36(7)
C251 C25 C26 C21 178(3)
C24 C25 C26 C21 -57(3)
C22 C23 C231 C236 161(6)
C24 C23 C231 C236 -12(5)
C22 C23 C231 C232 -15(8)
C24 C23 C231 C232 172(5)
C236 C231 C232 C233 -8(9)
C23 C231 C232 C233 168(5)
C231 C232 C233 C234 9(9)
C232 C233 C234 C235 -1(7)
C232 C233 C234 Cl24 168(5)
C233 C234 C235 C236 -7(8)
Cl24 C234 C235 C236 -176(4)
C234 C235 C236 C231 8(8)
C232 C231 C236 C235 0(7)
C23 C231 C236 C235 -176(4)
C26 C25 C251 C252 -154(2)
C24 C25 C251 C252 83(3)
C26 C25 C251 C256 30.9(13)
C24 C25 C251 C256 -92.3(16)
C256 C251 C252 C253 -9(5)
C25 C251 C252 C253 176(3)
C251 C252 C253 C254 11(6)
C252 C253 C254 C255 -9(5)
C252 C253 C254 C257 178(3)
C253 C254 C255 C256 5(4)
C257 C254 C255 C256 177.9(19)
C252 C251 C256 C255 5(3)
C25 C251 C256 C255 -179.9(12)
C254 C255 C256 C251 -3(2)
C253 C254 C257 C258 91(3)
C255 C254 C257 C258 -82(3)
C253 C254 C257 C259 -38(3)
C255 C254 C257 C259 149(2)

_cod_database_fobs_code 2019999
